data_4316870
loop_
_publ_author_name
'Hitoshi Miyasaka'
'Yuichiro Asai'
'Natsuko Motokawa'
'Kazuya Kubo'
'Masahiro Yamashita'

_publ_section_title
;
 Magnetic/Conducting Bifunctionality due to \p/\s-Conjugated Functional
 Moieties in a Stacked Ferrimagnetic Chain
;
_journal_name_full 'Inorganic Chemistry'
_journal_page_first 9116
_journal_page_last 9118
_journal_paper_doi 10.1021/ic101564x
_journal_volume 49
_journal_year 2010
_chemical_formula_moiety 'C22 H22 Cl5 N4 O8 Pt Ru2 S4 '
_chemical_formula_sum 'C22 H22 Cl5 N4 O8 Pt Ru2 S4'
_chemical_formula_weight 1173.17
_space_group_IT_number 15
_symmetry_cell_setting monoclinic
_symmetry_Int_Tables_number 15
_symmetry_space_group_name_Hall '-C 2yc'
_symmetry_space_group_name_H-M 'C 1 2/c 1'
_cell_angle_alpha 90.0000
_cell_angle_beta 94.076(3)
_cell_angle_gamma 90.0000
_cell_formula_units_Z 4
_cell_length_a 25.336(5)
_cell_length_b 16.260(3)
_cell_length_c 9.0323(17)
_cell_measurement_reflns_used 5007
_cell_measurement_temperature 93.1
_cell_measurement_theta_max 27.5
_cell_measurement_theta_min 3.4
_cell_volume 3711.6(12)
_computing_cell_refinement CrystalClear
_computing_data_collection CrystalClear
_computing_data_reduction CrystalStructure
_computing_publication_material 'CrystalStructure 3.8'
_computing_structure_refinement SHELXL
_computing_structure_solution SHELXS97
_diffrn_ambient_temperature 93.1
_diffrn_detector_area_resol_mean 7.31
_diffrn_measured_fraction_theta_full 0.993
_diffrn_measured_fraction_theta_max 0.760
_diffrn_measurement_device_type 'Rigaku Saturn'
_diffrn_measurement_method \w
_diffrn_radiation_type 'Mo K\a'
_diffrn_radiation_wavelength 0.71070
_diffrn_reflns_av_R_equivalents 0.032
_diffrn_reflns_limit_h_max 32
_diffrn_reflns_limit_h_min -29
_diffrn_reflns_limit_k_max 21
_diffrn_reflns_limit_k_min -21
_diffrn_reflns_limit_l_max 11
_diffrn_reflns_limit_l_min -11
_diffrn_reflns_number 12406
_diffrn_reflns_theta_full 25.00
_diffrn_reflns_theta_max 25.00
_exptl_absorpt_coefficient_mu 5.179
_exptl_absorpt_correction_T_max 0.696
_exptl_absorpt_correction_T_min 0.537
_exptl_absorpt_correction_type multi-scan
_exptl_absorpt_process_details 'Jacobson, R. (1998) Private communication'
_exptl_crystal_colour darkgreen
_exptl_crystal_density_diffrn 2.099
_exptl_crystal_density_method 'not measured'
_exptl_crystal_description platelet
_exptl_crystal_F_000 2244.00
_exptl_crystal_size_max 0.28
_exptl_crystal_size_mid 0.17
_exptl_crystal_size_min 0.07
_refine_diff_density_max 4.11
_refine_diff_density_min -1.37
_refine_ls_extinction_method none
_refine_ls_goodness_of_fit_ref 1.139
_refine_ls_hydrogen_treatment refall
_refine_ls_number_parameters 219
_refine_ls_number_reflns 3246
_refine_ls_R_factor_gt 0.0472
_refine_ls_shift/su_max 0.0010
_refine_ls_structure_factor_coef Fsqd
_refine_ls_weighting_details 'w = 1/[\s^2^(Fo^2^)+(0.0573P)^2^+53.3802P] where P=(Fo^2^+2Fc^2^)/3'
_refine_ls_weighting_scheme calc
_refine_ls_wR_factor_ref 0.1187
_reflns_number_gt 2902
_reflns_number_total 3246
_reflns_threshold_expression F^2^>2.0\s(F^2^)
_cod_data_source_file ic101564x_si_002.cif
_cod_data_source_block '__Ru2-EtCO2-Pt-mnt'
_cod_original_cell_volume 3711.6(13)
_cod_original_formula_sum 'C22 H22 Cl5 N4 O8 Pt Ru2 S4 '
_cod_database_code 4316870

loop_
_symmetry_equiv_pos_site_id
_symmetry_equiv_pos_as_xyz
1 +X,+Y,+Z
2 -X,+Y,1/2-Z
3 -X,-Y,-Z
4 +X,-Y,1/2+Z
5 1/2+X,1/2+Y,+Z
6 1/2-X,1/2+Y,1/2-Z
7 1/2-X,1/2-Y,-Z
8 1/2+X,1/2-Y,1/2+Z

loop_
_atom_site_label
_atom_site_type_symbol
_atom_site_fract_x
_atom_site_fract_y
_atom_site_fract_z
_atom_site_U_iso_or_equiv
_atom_site_adp_type
_atom_site_occupancy
_atom_site_symmetry_multiplicity
_atom_site_calc_flag
_atom_site_refinement_flags
_atom_site_disorder_assembly
_atom_site_disorder_group
Pt(1) Pt 0.5000 0.0000 1.0000 0.02068(15) Uani 1.00 2 d S . .
Ru(1) Ru 0.71721(3) 0.22343(4) 0.56434(7) 0.0308(2) Uani 1.00 1 d . . .
Cl(1) Cl 0.4383(2) 0.6879(4) 0.3806(12) 0.188(3) Uani 0.90 1 d P . .
Cl(2) Cl 0.5351(2) 0.5912(3) 0.4308(8) 0.091(2) Uani 0.60 1 d P . .
Cl(3) Cl 0.5000 0.7012(6) 0.7500 0.210(5) Uani 1.00 2 d S . .
Cl(4) Cl 0.4200(5) 0.5889(7) 0.597(2) 0.221(8) Uani 0.50 1 d P . .
S(1) S 0.54328(8) 0.10939(12) 0.9136(2) 0.0292(4) Uani 1.00 1 d . . .
S(2) S 0.55634(8) -0.08628(12) 0.8925(2) 0.0291(4) Uani 1.00 1 d . . .
O(1) O 0.7351(2) 0.1102(3) 0.4900(6) 0.0414(14) Uani 1.00 1 d . . .
O(2) O 0.7995(2) 0.1625(3) 0.3638(6) 0.0355(13) Uani 1.00 1 d . . .
O(3) O 0.6654(2) 0.2389(3) 0.3852(6) 0.0369(13) Uani 1.00 1 d . . .
O(4) O 0.7304(2) 0.2908(3) 0.2583(6) 0.0378(13) Uani 1.00 1 d . . .
N(1) N 0.6547(2) 0.1610(4) 0.6912(7) 0.0378(17) Uani 1.00 1 d . . .
N(2) N 0.6695(3) -0.0801(5) 0.6537(9) 0.055(2) Uani 1.00 1 d . . .
C(1) C 0.6271(3) 0.1177(5) 0.7493(8) 0.0314(17) Uani 1.00 1 d . . .
C(2) C 0.5921(2) 0.0640(5) 0.8195(7) 0.0281(17) Uani 1.00 1 d . . .
C(3) C 0.5975(3) -0.0185(5) 0.8097(8) 0.0260(16) Uani 1.00 1 d . . .
C(4) C 0.6377(3) -0.0539(5) 0.7248(9) 0.0353(19) Uani 1.00 1 d . . .
C(5) C 0.7721(3) 0.1023(5) 0.4031(10) 0.039(2) Uani 1.00 1 d . . .
C(6) C 0.7835(5) 0.0177(6) 0.3443(16) 0.068(3) Uani 1.00 1 d . . .
C(7) C 0.8296(8) 0.0065(7) 0.272(2) 0.122(8) Uani 1.00 1 d . . .
C(8) C 0.6816(3) 0.2689(5) 0.2672(9) 0.0372(19) Uani 1.00 1 d . . .
C(9) C 0.6433(4) 0.2783(6) 0.1338(9) 0.048(2) Uani 1.00 1 d . . .
C(10) C 0.6697(5) 0.2894(7) -0.0105(11) 0.064(3) Uani 1.00 1 d . . .
C(11) C 0.5014(13) 0.6791(19) 0.323(3) 0.090(8) Uiso 0.50 1 d P . .
C(12) C 0.486(2) 0.676(3) 0.477(5) 0.161(18) Uiso 0.50 1 d P . .
H(1) H 0.7844 -0.0211 0.4288 0.081 Uiso 1.00 1 c R . .
H(2) H 0.7533 0.0016 0.2749 0.081 Uiso 1.00 1 c R . .
H(3) H 0.8419 -0.0502 0.2860 0.147 Uiso 1.00 1 c R . .
H(4) H 0.8569 0.0445 0.3129 0.147 Uiso 1.00 1 c R . .
H(5) H 0.8224 0.0174 0.1656 0.147 Uiso 1.00 1 c R . .
H(6) H 0.6204 0.3265 0.1489 0.058 Uiso 1.00 1 c R . .
H(7) H 0.6204 0.2290 0.1254 0.058 Uiso 1.00 1 c R . .
H(8) H 0.7037 0.2606 -0.0043 0.077 Uiso 1.00 1 c R . .
H(9) H 0.6755 0.3481 -0.0278 0.077 Uiso 1.00 1 c R . .
H(10) H 0.6468 0.2667 -0.0926 0.077 Uiso 1.00 1 c R . .

loop_
_atom_site_aniso_label
_atom_site_aniso_U_11
_atom_site_aniso_U_22
_atom_site_aniso_U_33
_atom_site_aniso_U_12
_atom_site_aniso_U_13
_atom_site_aniso_U_23
Pt(1) 0.0172(2) 0.0267(2) 0.0189(2) -0.00587(14) 0.00678(16) 0.00375(14)
Ru(1) 0.0299(3) 0.0351(3) 0.0294(3) -0.0136(2) 0.0168(2) 0.0010(2)
Cl(1) 0.057(2) 0.151(5) 0.357(11) 0.013(3) 0.024(4) 0.042(6)
Cl(2) 0.044(2) 0.061(3) 0.170(6) 0.015(2) 0.024(3) 0.006(3)
Cl(3) 0.090(5) 0.136(7) 0.411(19) 0.0000 0.078(8) 0.0000
Cl(4) 0.181(11) 0.113(8) 0.39(2) -0.069(8) 0.194(14) -0.084(11)
S(1) 0.0305(10) 0.0306(10) 0.0285(10) -0.0141(8) 0.0152(8) 0.0023(7)
S(2) 0.0279(10) 0.0311(10) 0.0298(10) 0.0007(7) 0.0128(8) 0.0070(8)
O(1) 0.042(3) 0.035(3) 0.049(3) -0.014(2) 0.019(2) -0.001(2)
O(2) 0.031(3) 0.043(3) 0.034(3) -0.014(2) 0.013(2) -0.003(2)
O(3) 0.032(3) 0.048(3) 0.032(3) -0.011(2) 0.012(2) -0.004(2)
O(4) 0.038(3) 0.046(3) 0.031(3) -0.007(2) 0.013(2) 0.001(2)
N(1) 0.036(3) 0.047(4) 0.033(3) -0.016(3) 0.019(3) -0.004(3)
N(2) 0.048(4) 0.068(5) 0.053(5) 0.019(4) 0.035(4) 0.018(4)
C(1) 0.033(4) 0.037(4) 0.026(3) -0.008(3) 0.012(3) -0.005(3)
C(2) 0.021(3) 0.046(4) 0.019(3) -0.011(3) 0.012(2) 0.004(3)
C(3) 0.019(3) 0.044(4) 0.015(3) 0.000(3) 0.003(2) 0.003(3)
C(4) 0.030(4) 0.042(4) 0.036(4) 0.002(3) 0.013(3) 0.015(3)
C(5) 0.034(4) 0.042(5) 0.043(5) -0.006(3) 0.019(3) 0.002(3)
C(6) 0.061(7) 0.041(5) 0.105(10) -0.006(5) 0.041(7) -0.015(6)
C(7) 0.154(17) 0.045(7) 0.18(2) -0.016(8) 0.106(15) -0.048(8)
C(8) 0.038(5) 0.038(4) 0.037(4) -0.005(3) 0.008(3) -0.005(3)
C(9) 0.060(6) 0.059(6) 0.023(4) 0.004(4) -0.011(4) -0.004(4)
C(10) 0.090(9) 0.067(7) 0.036(5) -0.004(6) 0.008(5) -0.007(5)

loop_
_atom_type_symbol
_atom_type_description
_atom_type_scat_dispersion_real
_atom_type_scat_dispersion_imag
_atom_type_scat_source
C C 0.003 0.002
;
International Tables for Crystallography
(1992, Vol. C, Tables 4.2.6.8 and 6.1.1.4)
;
H H 0.000 0.000
;
International Tables for Crystallography
(1992, Vol. C, Table 6.1.1.4)
;
Cl Cl 0.148 0.159
;
International Tables for Crystallography
(1992, Vol. C, Tables 4.2.6.8 and 6.1.1.4)
;
N N 0.006 0.003
;
International Tables for Crystallography
(1992, Vol. C, Tables 4.2.6.8 and 6.1.1.4)
;
O O 0.011 0.006
;
International Tables for Crystallography
(1992, Vol. C, Tables 4.2.6.8 and 6.1.1.4)
;
Pt Pt -1.703 8.390
;
International Tables for Crystallography
(1992, Vol. C, Tables 4.2.6.8 and 6.1.1.4)
;
Ru Ru -1.259 0.836
;
International Tables for Crystallography
(1992, Vol. C, Tables 4.2.6.8 and 6.1.1.4)
;
S S 0.125 0.123
;
International Tables for Crystallography
(1992, Vol. C, Tables 4.2.6.8 and 6.1.1.4)
;

loop_
_geom_angle_atom_site_label_1
_geom_angle_atom_site_label_2
_geom_angle_atom_site_label_3
_geom_angle
_geom_angle_publ_flag
_geom_angle_site_symmetry_1
_geom_angle_site_symmetry_2
_geom_angle_site_symmetry_3
S(1) Pt(1) S(1) 180.00(9) yes . . 3_657
S(1) Pt(1) S(2) 90.19(7) yes . . .
S(1) Pt(1) S(2) 89.81(7) yes . . 3_657
S(1) Pt(1) S(2) 89.81(7) yes 3_657 . .
S(1) Pt(1) S(2) 90.19(7) yes 3_657 . 3_657
S(2) Pt(1) S(2) 180.00(9) yes . . 3_657
Ru(1) Ru(1) O(1) 89.23(18) yes 7_656 . .
Ru(1) Ru(1) O(2) 89.58(16) yes 7_656 . 7_656
Ru(1) Ru(1) O(3) 89.99(16) yes 7_656 . .
Ru(1) Ru(1) O(4) 89.19(17) yes 7_656 . 7_656
Ru(1) Ru(1) N(1) 175.66(19) yes 7_656 . .
O(1) Ru(1) O(2) 178.8(2) yes . . 7_656
O(1) Ru(1) O(3) 89.8(2) yes . . .
O(1) Ru(1) O(4) 90.5(2) yes . . 7_656
O(1) Ru(1) N(1) 86.6(2) yes . . .
O(2) Ru(1) O(3) 90.2(2) yes 7_656 . .
O(2) Ru(1) O(4) 89.5(2) yes 7_656 . 7_656
O(2) Ru(1) N(1) 94.5(2) yes 7_656 . .
O(3) Ru(1) O(4) 179.1(2) yes . . 7_656
O(3) Ru(1) N(1) 91.3(2) yes . . .
O(4) Ru(1) N(1) 89.5(2) yes 7_656 . .
C(11) Cl(1) C(12) 54(2) yes . . .
C(11) Cl(2) C(12) 45.1(18) yes . . .
C(12) Cl(3) C(12) 161.2(19) yes . . 2_656
Pt(1) S(1) C(2) 102.6(2) yes . . .
Pt(1) S(2) C(3) 102.1(2) yes . . .
Ru(1) O(1) C(5) 119.4(5) yes . . .
Ru(1) O(2) C(5) 119.2(5) yes 7_656 . .
Ru(1) O(3) C(8) 119.3(5) yes . . .
Ru(1) O(4) C(8) 119.7(5) yes 7_656 . .
Ru(1) N(1) C(1) 168.8(6) yes . . .
N(1) C(1) C(2) 179.1(8) yes . . .
S(1) C(2) C(1) 116.8(6) yes . . .
S(1) C(2) C(3) 122.6(6) yes . . .
C(1) C(2) C(3) 120.6(7) yes . . .
S(2) C(3) C(2) 122.5(6) yes . . .
S(2) C(3) C(4) 116.7(6) yes . . .
C(2) C(3) C(4) 120.7(7) yes . . .
N(2) C(4) C(3) 177.8(9) yes . . .
O(1) C(5) O(2) 122.6(8) yes . . .
O(1) C(5) C(6) 118.6(8) yes . . .
O(2) C(5) C(6) 118.8(8) yes . . .
C(5) C(6) C(7) 118.3(10) yes . . .
O(3) C(8) O(4) 121.7(7) yes . . .
O(3) C(8) C(9) 119.0(7) yes . . .
O(4) C(8) C(9) 119.2(7) yes . . .
C(8) C(9) C(10) 113.8(8) yes . . .
Cl(1) C(11) Cl(2) 107.7(16) yes . . .
Cl(1) C(11) C(11) 108(2) yes . . 2_655
Cl(1) C(11) C(12) 53(2) yes . . .
Cl(2) C(11) C(11) 120(2) yes . . 2_655
Cl(2) C(11) C(12) 69(2) yes . . .
C(11) C(11) C(12) 161(3) yes 2_655 . .
Cl(1) C(12) Cl(2) 119(3) yes . . .
Cl(1) C(12) Cl(3) 129(3) yes . . .
Cl(1) C(12) Cl(4) 78(2) yes . . .
Cl(1) C(12) C(11) 72(2) yes . . .
Cl(2) C(12) Cl(3) 106(2) yes . . .
Cl(2) C(12) Cl(4) 99(2) yes . . .
Cl(2) C(12) C(11) 66(2) yes . . .
Cl(3) C(12) Cl(4) 73.5(16) yes . . .
Cl(3) C(12) C(11) 153(3) yes . . .
Cl(4) C(12) C(11) 132(3) yes . . .
C(5) C(6) H(1) 107.7 no . . .
C(5) C(6) H(2) 107.7 no . . .
C(7) C(6) H(1) 107.7 no . . .
C(7) C(6) H(2) 107.7 no . . .
H(1) C(6) H(2) 107.1 no . . .
C(6) C(7) H(3) 109.5 no . . .
C(6) C(7) H(4) 109.5 no . . .
C(6) C(7) H(5) 109.5 no . . .
H(3) C(7) H(4) 109.5 no . . .
H(3) C(7) H(5) 109.5 no . . .
H(4) C(7) H(5) 109.5 no . . .
C(8) C(9) H(6) 108.8 no . . .
C(8) C(9) H(7) 108.8 no . . .
C(10) C(9) H(6) 108.8 no . . .
C(10) C(9) H(7) 108.8 no . . .
H(6) C(9) H(7) 107.7 no . . .
C(9) C(10) H(8) 109.5 no . . .
C(9) C(10) H(9) 109.5 no . . .
C(9) C(10) H(10) 109.5 no . . .
H(8) C(10) H(9) 109.5 no . . .
H(8) C(10) H(10) 109.5 no . . .
H(9) C(10) H(10) 109.5 no . . .

loop_
_geom_bond_atom_site_label_1
_geom_bond_atom_site_label_2
_geom_bond_distance
_geom_bond_publ_flag
_geom_bond_site_symmetry_1
_geom_bond_site_symmetry_2
Pt(1) S(1) 2.2576(19) yes . .
Pt(1) S(1) 2.2576(19) yes . 3_657
Pt(1) S(2) 2.268(2) yes . .
Pt(1) S(2) 2.268(2) yes . 3_657
Ru(1) Ru(1) 2.2656(10) yes . 7_656
Ru(1) O(1) 2.022(5) yes . .
Ru(1) O(2) 2.020(5) yes . 7_656
Ru(1) O(3) 2.025(5) yes . .
Ru(1) O(4) 2.020(5) yes . 7_656
Ru(1) N(1) 2.260(7) yes . .
Cl(1) C(11) 1.72(3) yes . .
Cl(1) C(12) 1.44(5) yes . .
Cl(2) C(11) 1.90(3) yes . .
Cl(2) C(12) 1.93(5) yes . .
Cl(3) C(12) 2.50(5) yes . .
Cl(3) C(12) 2.50(5) yes . 2_656
Cl(4) C(12) 2.49(5) yes . .
S(1) C(2) 1.716(7) yes . .
S(2) C(3) 1.725(8) yes . .
O(1) C(5) 1.270(11) yes . .
O(2) C(5) 1.265(10) yes . .
O(3) C(8) 1.267(10) yes . .
O(4) C(8) 1.294(10) yes . .
N(1) C(1) 1.147(11) yes . .
N(2) C(4) 1.149(12) yes . .
C(1) C(2) 1.424(11) yes . .
C(2) C(3) 1.353(11) yes . .
C(3) C(4) 1.437(11) yes . .
C(5) C(6) 1.510(14) yes . .
C(6) C(7) 1.39(2) yes . .
C(8) C(9) 1.500(12) yes . .
C(9) C(10) 1.517(14) yes . .
C(11) C(11) 1.32(4) yes . 2_655
C(11) C(12) 1.47(6) yes . .
C(6) H(1) 0.990 no . .
C(6) H(2) 0.990 no . .
C(7) H(3) 0.980 no . .
C(7) H(4) 0.980 no . .
C(7) H(5) 0.980 no . .
C(9) H(6) 0.990 no . .
C(9) H(7) 0.990 no . .
C(10) H(8) 0.980 no . .
C(10) H(9) 0.980 no . .
C(10) H(10) 0.980 no . .

loop_
_geom_contact_atom_site_label_1
_geom_contact_atom_site_label_2
_geom_contact_distance
_geom_contact_publ_flag
_geom_contact_site_symmetry_1
_geom_contact_site_symmetry_2
Cl(1) O(2) 3.534(7) ? . 5_455
Cl(1) N(1) 3.435(9) ? . 3_666
Cl(2) Cl(4) 3.159(13) ? . 3_666
Cl(4) Cl(2) 3.159(13) ? . 3_666
Cl(4) O(3) 3.548(14) ? . 3_666
Cl(4) C(7) 3.26(2) ? . 8_455
S(1) S(1) 3.553(2) ? . 2_656
O(1) N(2) 3.393(10) ? . 4_554
O(1) C(4) 3.440(9) ? . 4_554
O(2) Cl(1) 3.534(7) ? . 5_545
O(2) C(10) 3.429(12) ? . 7_655
O(3) Cl(4) 3.548(14) ? . 3_666
O(3) N(2) 3.329(10) ? . 4_554
O(3) C(4) 3.392(10) ? . 4_554
N(1) Cl(1) 3.435(9) ? . 3_666
N(1) C(10) 3.408(13) ? . 1_556
N(2) O(1) 3.393(10) ? . 4_555
N(2) O(3) 3.329(10) ? . 4_555
N(2) C(2) 3.491(10) ? . 4_554
N(2) C(5) 3.334(11) ? . 4_555
N(2) C(6) 3.409(15) ? . 4_555
N(2) C(8) 3.244(12) ? . 4_555
N(2) C(9) 3.292(14) ? . 4_555
C(2) N(2) 3.491(10) ? . 4_555
C(4) O(1) 3.440(9) ? . 4_555
C(4) O(3) 3.392(10) ? . 4_555
C(5) N(2) 3.334(11) ? . 4_554
C(6) N(2) 3.409(15) ? . 4_554
C(7) Cl(4) 3.26(2) ? . 8_554
C(8) N(2) 3.244(12) ? . 4_554
C(9) N(2) 3.292(14) ? . 4_554
C(10) O(2) 3.429(12) ? . 7_655
C(10) N(1) 3.408(13) ? . 1_554
Cl(1) H(4) 3.145 ? . 5_455
Cl(1) H(10) 3.342 ? . 3_665
Cl(2) H(6) 3.120 ? . 4_565
Cl(3) H(6) 3.277 ? . 3_666
Cl(3) H(6) 3.277 ? . 4_565
Cl(3) H(7) 3.513 ? . 3_666
Cl(3) H(7) 3.513 ? . 4_565
Cl(4) H(3) 2.773 ? . 8_455
Cl(4) H(4) 3.017 ? . 5_455
Cl(4) H(4) 3.390 ? . 8_455
Cl(4) H(5) 3.115 ? . 8_455
Cl(4) H(6) 2.919 ? . 3_666
S(1) H(7) 3.275 ? . 1_556
O(1) H(2) 3.158 ? . 4_555
O(1) H(5) 3.348 ? . 4_555
O(2) H(8) 3.475 ? . 7_655
O(2) H(9) 3.148 ? . 7_655
O(2) H(10) 3.106 ? . 7_655
O(4) H(1) 3.502 ? . 6_655
O(4) H(2) 3.469 ? . 6_655
O(4) H(3) 3.178 ? . 6_655
O(4) H(8) 3.048 ? . 7_655
N(1) H(8) 3.353 ? . 1_556
N(1) H(10) 2.619 ? . 1_556
N(2) H(2) 2.646 ? . 4_555
N(2) H(7) 2.727 ? . 4_555
N(2) H(8) 3.401 ? . 4_555
C(1) H(10) 2.838 ? . 1_556
C(4) H(2) 3.052 ? . 4_555
C(4) H(7) 3.009 ? . 4_555
C(5) H(5) 3.257 ? . 4_555
C(6) H(5) 3.052 ? . 4_555
C(6) H(9) 3.346 ? . 6_645
C(7) H(1) 3.234 ? . 4_554
C(7) H(5) 3.595 ? . 4_555
C(7) H(6) 3.250 ? . 6_645
C(7) H(9) 3.470 ? . 6_645
C(7) H(9) 3.228 ? . 7_655
C(8) H(3) 3.032 ? . 6_655
C(9) H(3) 2.898 ? . 6_655
C(10) H(1) 3.357 ? . 6_655
C(10) H(3) 3.329 ? . 6_655
C(10) H(5) 3.451 ? . 7_655
C(10) H(8) 3.302 ? . 7_655
H(1) O(4) 3.502 ? . 6_645
H(1) C(7) 3.234 ? . 4_555
H(1) C(10) 3.357 ? . 6_645
H(1) H(2) 3.293 ? . 4_555
H(1) H(5) 2.283 ? . 4_555
H(1) H(6) 3.562 ? . 6_645
H(1) H(9) 2.495 ? . 6_645
H(2) O(1) 3.158 ? . 4_554
H(2) O(4) 3.469 ? . 6_645
H(2) N(2) 2.646 ? . 4_554
H(2) C(4) 3.052 ? . 4_554
H(2) H(1) 3.293 ? . 4_554
H(3) Cl(4) 2.773 ? . 8_554
H(3) O(4) 3.178 ? . 6_645
H(3) C(8) 3.032 ? . 6_645
H(3) C(9) 2.898 ? . 6_645
H(3) C(10) 3.329 ? . 6_645
H(3) H(5) 3.539 ? . 4_555
H(3) H(6) 2.280 ? . 6_645
H(3) H(9) 2.799 ? . 6_645
H(4) Cl(1) 3.145 ? . 5_545
H(4) Cl(4) 3.017 ? . 5_545
H(4) Cl(4) 3.390 ? . 8_554
H(4) H(5) 3.511 ? . 4_555
H(4) H(9) 3.170 ? . 7_655
H(5) Cl(4) 3.115 ? . 8_554
H(5) O(1) 3.348 ? . 4_554
H(5) C(5) 3.257 ? . 4_554
H(5) C(6) 3.052 ? . 4_554
H(5) C(7) 3.595 ? . 4_554
H(5) C(10) 3.451 ? . 7_655
H(5) H(1) 2.283 ? . 4_554
H(5) H(3) 3.539 ? . 4_554
H(5) H(4) 3.511 ? . 4_554
H(5) H(9) 2.519 ? . 7_655
H(6) Cl(2) 3.120 ? . 4_564
H(6) Cl(3) 3.277 ? . 3_666
H(6) Cl(4) 2.919 ? . 3_666
H(6) C(7) 3.250 ? . 6_655
H(6) H(1) 3.562 ? . 6_655
H(6) H(3) 2.280 ? . 6_655
H(7) Cl(3) 3.513 ? . 3_666
H(7) S(1) 3.275 ? . 1_554
H(7) N(2) 2.727 ? . 4_554
H(7) C(4) 3.009 ? . 4_554
H(8) O(2) 3.475 ? . 7_655
H(8) O(4) 3.048 ? . 7_655
H(8) N(1) 3.353 ? . 1_554
H(8) N(2) 3.401 ? . 4_554
H(8) C(10) 3.302 ? . 7_655
H(8) H(8) 2.365 ? . 7_655
H(8) H(9) 3.527 ? . 7_655
H(9) O(2) 3.148 ? . 7_655
H(9) C(6) 3.346 ? . 6_655
H(9) C(7) 3.470 ? . 6_655
H(9) C(7) 3.228 ? . 7_655
H(9) H(1) 2.495 ? . 6_655
H(9) H(3) 2.799 ? . 6_655
H(9) H(4) 3.170 ? . 7_655
H(9) H(5) 2.519 ? . 7_655
H(9) H(8) 3.527 ? . 7_655
H(10) Cl(1) 3.342 ? . 3_665
H(10) O(2) 3.106 ? . 7_655
H(10) N(1) 2.619 ? . 1_554
H(10) C(1) 2.838 ? . 1_554
